data_2211806
loop_
_publ_author_name
'Zhang, Dong-Mei'
'Tang, Qing-Gang'
'Ji, Chun-Xiang'
'Guo, Cheng'

_publ_section_title
;
 3,3'-(4-Bromophenylmethanediyl)bis(5-methoxy-1<i>H</i>-indole)
;
_journal_coeditor_code EZ2055
_journal_issue 1
_journal_name_full 'Acta Crystallographica Section E'
_journal_page_first o81
_journal_page_last o82
_journal_paper_doi 10.1107/S1600536806051294
_journal_volume 63
_journal_year 2007
_chemical_formula_iupac 'C25 H21 Br N2 O2'
_chemical_formula_moiety 'C25 H21 Br N2 O2'
_chemical_formula_sum 'C25 H21 Br N2 O2'
_chemical_formula_weight 461.35
_chemical_name_systematic
;
3,3'-(4-Bromophenylmethanediyl)bis(5-methoxy-1H-indole)
;
_space_group_IT_number 14
_symmetry_cell_setting monoclinic
_symmetry_space_group_name_Hall '-P 2yn'
_symmetry_space_group_name_H-M 'P 1 21/n 1'
_atom_sites_solution_hydrogens geom
_atom_sites_solution_primary direct
_atom_sites_solution_secondary difmap
_audit_creation_method SHELXL-97
_cell_angle_alpha 90.00
_cell_angle_beta 90.06(3)
_cell_angle_gamma 90.00
_cell_formula_units_Z 4
_cell_length_a 11.227(2)
_cell_length_b 10.382(2)
_cell_length_c 18.246(4)
_cell_measurement_reflns_used 25
_cell_measurement_temperature 293(2)
_cell_measurement_theta_max 13
_cell_measurement_theta_min 10
_cell_volume 2126.7(7)
_computing_cell_refinement 'CAD-4 Software'
_computing_data_collection 'CAD-4 Software (Enraf--Nonius, 1989)'
_computing_data_reduction 'XCAD4 (Harms & Wocadlo, 1995)'
_computing_molecular_graphics 'SHELXTL (Siemens, 1996)'
_computing_publication_material SHELXTL
_computing_structure_refinement 'SHELXL97 (Sheldrick, 1997)'
_computing_structure_solution 'SHELXS97 (Sheldrick, 1997)'
_diffrn_ambient_temperature 293(2)
_diffrn_measured_fraction_theta_full 1.000
_diffrn_measured_fraction_theta_max 1.000
_diffrn_measurement_device_type 'Enraf--Nonius CAD-4'
_diffrn_measurement_method \w/2\q
_diffrn_radiation_monochromator graphite
_diffrn_radiation_source 'fine-focus sealed tube'
_diffrn_radiation_type MoK\a
_diffrn_radiation_wavelength 0.71073
_diffrn_reflns_av_R_equivalents 0.000
_diffrn_reflns_av_sigmaI/netI 0.090
_diffrn_reflns_limit_h_max 13
_diffrn_reflns_limit_h_min -13
_diffrn_reflns_limit_k_max 12
_diffrn_reflns_limit_k_min 0
_diffrn_reflns_limit_l_max 22
_diffrn_reflns_limit_l_min 0
_diffrn_reflns_number 4170
_diffrn_reflns_theta_full 26.0
_diffrn_reflns_theta_max 26.0
_diffrn_reflns_theta_min 2.1
_diffrn_standards_decay_% 0
_diffrn_standards_interval_count 200
_diffrn_standards_number 3
_exptl_absorpt_coefficient_mu 1.957
_exptl_absorpt_correction_T_max 0.696
_exptl_absorpt_correction_T_min 0.591
_exptl_absorpt_correction_type psi-scan
_exptl_absorpt_process_details '(North <i>et al.</i>,  1968)'
_exptl_crystal_colour Green
_exptl_crystal_density_diffrn 1.441
_exptl_crystal_density_method 'not measured'
_exptl_crystal_description Block
_exptl_crystal_F_000 944
_exptl_crystal_size_max 0.30
_exptl_crystal_size_mid 0.20
_exptl_crystal_size_min 0.20
_refine_diff_density_max 0.25
_refine_diff_density_min -0.40
_refine_ls_extinction_method none
_refine_ls_goodness_of_fit_ref 0.94
_refine_ls_hydrogen_treatment constr
_refine_ls_matrix_type full
_refine_ls_number_parameters 271
_refine_ls_number_reflns 4170
_refine_ls_number_restraints 0
_refine_ls_restrained_S_all 0.94
_refine_ls_R_factor_all 0.144
_refine_ls_R_factor_gt 0.058
_refine_ls_shift/su_max 0.000
_refine_ls_shift/su_mean 0.000
_refine_ls_structure_factor_coef Fsqd
_refine_ls_weighting_details 'calc w=1/[\s^2^(Fo^2^)+(0.0583P)^2^+0.0001P] where P=(Fo^2^+2Fc^2^)/3'
_refine_ls_weighting_scheme calc
_refine_ls_wR_factor_gt 0.110
_refine_ls_wR_factor_ref 0.135
_reflns_number_gt 1986
_reflns_number_total 4170
_reflns_threshold_expression I>2\s(I)
_cod_data_source_file ez2055.cif
_cod_data_source_block I
_cod_depositor_comments
;
The following automatic conversions were performed:
'_symmetry_cell_setting' value 'Monoclinic' changed to 'monoclinic'
according to '/home/saulius/struct/CIF-dictionaries/cif_core.dic'
dictionary named 'cif_core.dic' version 2.4.1 from 2010-06-29.

Automatic conversion script
Id: cif_fix_enum 1527 2010-12-29 10:47:43Z saulius 

The following automatic conversions were performed:

'_symmetry_cell_setting' value 'Monoclinic' changed to 'monoclinic'
according to /home/saulius/struct/CIF-dictionaries/cif_core.dic
dictionary named 'cif_core.dic' version 2.4.1 from 2010-06-29.

Automatic conversion script
Id: cif_fix_values 1715 2011-07-08 13:25:40Z adriana 
;
_cod_original_sg_symbol_H-M P21/n
_cod_database_code 2211806
_cod_database_fobs_code 2211806

loop_
_symmetry_equiv_pos_as_xyz
'x, y, z'
'-x+1/2, y+1/2, -z+1/2'
'-x, -y, -z'
'x-1/2, -y-1/2, z-1/2'

loop_
_atom_site_type_symbol
_atom_site_label
_atom_site_fract_x
_atom_site_fract_y
_atom_site_fract_z
_atom_site_U_iso_or_equiv
_atom_site_adp_type
_atom_site_calc_flag
_atom_site_refinement_flags
_atom_site_occupancy
Br Br 0.22620(6) 0.77986(6) 0.00859(3) 0.0783(3) Uani d . 1
O O1 -0.4108(3) 0.7727(4) 0.30266(19) 0.0697(10) Uani d . 1
O O2 0.0988(4) 0.5790(4) 0.63382(18) 0.0766(12) Uani d . 1
N N1 -0.0414(4) 1.0466(4) 0.42014(19) 0.0538(11) Uani d . 1
H H1A -0.0373 1.1188 0.4431 0.065 Uiso calc R 1
N N2 0.3954(4) 0.7216(4) 0.4097(2) 0.0618(11) Uani d . 1
H H2A 0.4716 0.7268 0.4062 0.074 Uiso calc R 1
C C1 -0.3853(5) 0.6656(6) 0.2568(3) 0.0730(16) Uani d . 1
H H1B -0.4585 0.6265 0.2411 0.109 Uiso calc R 1
H H1C -0.3388 0.6038 0.2835 0.109 Uiso calc R 1
H H1D -0.3414 0.6942 0.2147 0.109 Uiso calc R 1
C C2 -0.3152(5) 0.8402(5) 0.3304(2) 0.0514(13) Uani d . 1
C C3 -0.3451(5) 0.9561(5) 0.3654(3) 0.0560(14) Uani d . 1
H H3A -0.4243 0.9821 0.3665 0.067 Uiso calc R 1
C C4 -0.2611(5) 1.0312(5) 0.3978(3) 0.0581(14) Uani d . 1
H H4A -0.2820 1.1068 0.4220 0.070 Uiso calc R 1
C C5 -0.1430(5) 0.9919(4) 0.3937(2) 0.0429(12) Uani d . 1
C C6 0.0529(4) 0.9684(5) 0.4045(2) 0.0478(12) Uani d . 1
H H6A 0.1314 0.9850 0.4178 0.057 Uiso calc R 1
C C7 0.0161(4) 0.8634(4) 0.3668(2) 0.0380(11) Uani d . 1
C C8 -0.1099(4) 0.8765(4) 0.3583(2) 0.0382(11) Uani d . 1
C C9 -0.1981(4) 0.8005(5) 0.3256(2) 0.0465(12) Uani d . 1
H H9A -0.1782 0.7248 0.3012 0.056 Uiso calc R 1
C C10 -0.0236(5) 0.6065(5) 0.6294(3) 0.0711(17) Uani d . 1
H H10A -0.0628 0.5753 0.6726 0.107 Uiso calc R 1
H H10B -0.0568 0.5652 0.5870 0.107 Uiso calc R 1
H H10C -0.0348 0.6980 0.6256 0.107 Uiso calc R 1
C C11 0.1697(5) 0.6159(5) 0.5759(3) 0.0579(14) Uani d . 1
C C12 0.2914(6) 0.6094(5) 0.5910(3) 0.0666(16) Uani d . 1
H H12A 0.3161 0.5822 0.6371 0.080 Uiso calc R 1
C C13 0.3750(5) 0.6415(5) 0.5402(3) 0.0617(14) Uani d . 1
H H13A 0.4560 0.6370 0.5506 0.074 Uiso calc R 1
C C14 0.3327(4) 0.6822(5) 0.4709(3) 0.0507(13) Uani d . 1
C C15 0.3156(5) 0.7506(5) 0.3558(3) 0.0555(13) Uani d . 1
H H15A 0.3359 0.7786 0.3090 0.067 Uiso calc R 1
C C16 0.2022(4) 0.7330(4) 0.3799(2) 0.0424(11) Uani d . 1
C C17 0.2119(4) 0.6896(4) 0.4546(2) 0.0389(11) Uani d . 1
C C18 0.1280(4) 0.6547(4) 0.5088(2) 0.0447(12) Uani d . 1
H H18A 0.0467 0.6580 0.4992 0.054 Uiso calc R 1
C C19 0.0884(4) 0.7529(4) 0.3377(2) 0.0406(11) Uani d . 1
H H19A 0.0404 0.6750 0.3446 0.049 Uiso calc R 1
C C20 0.1143(4) 0.7631(4) 0.2553(2) 0.0389(11) Uani d . 1
C C21 0.1207(4) 0.6526(5) 0.2125(2) 0.0538(13) Uani d . 1
H H21A 0.1031 0.5732 0.2333 0.065 Uiso calc R 1
C C22 0.1528(5) 0.6587(5) 0.1395(3) 0.0585(14) Uani d . 1
H H22A 0.1564 0.5840 0.1114 0.070 Uiso calc R 1
C C23 0.1792(4) 0.7754(5) 0.1087(2) 0.0503(12) Uani d . 1
C C24 0.1732(4) 0.8858(5) 0.1491(2) 0.0529(13) Uani d . 1
H H24A 0.1911 0.9649 0.1278 0.063 Uiso calc R 1
C C25 0.1401(4) 0.8789(5) 0.2220(2) 0.0484(13) Uani d . 1
H H25A 0.1352 0.9544 0.2493 0.058 Uiso calc R 1

loop_
_atom_site_aniso_label
_atom_site_aniso_U_11
_atom_site_aniso_U_22
_atom_site_aniso_U_33
_atom_site_aniso_U_12
_atom_site_aniso_U_13
_atom_site_aniso_U_23
Br 0.1022(5) 0.0966(5) 0.0360(3) -0.0054(4) 0.0185(3) -0.0050(3)
O1 0.053(2) 0.092(3) 0.065(2) -0.007(2) 0.0118(18) -0.012(2)
O2 0.106(3) 0.081(3) 0.043(2) 0.012(3) 0.013(2) 0.0151(19)
N1 0.070(3) 0.039(2) 0.052(2) 0.000(2) 0.007(2) -0.009(2)
N2 0.044(2) 0.076(3) 0.066(3) 0.000(2) 0.007(2) 0.002(2)
C1 0.062(4) 0.081(4) 0.076(4) -0.009(3) -0.006(3) -0.011(3)
C2 0.050(3) 0.063(4) 0.042(3) -0.002(3) 0.013(2) 0.000(2)
C3 0.055(4) 0.058(4) 0.055(3) 0.018(3) 0.018(3) 0.003(3)
C4 0.074(4) 0.040(3) 0.060(3) 0.014(3) 0.019(3) -0.001(3)
C5 0.057(3) 0.036(3) 0.036(2) 0.006(3) 0.010(2) 0.009(2)
C6 0.054(3) 0.052(3) 0.037(3) -0.001(3) 0.010(2) -0.001(2)
C7 0.041(3) 0.040(3) 0.033(2) -0.001(2) 0.001(2) 0.001(2)
C8 0.051(3) 0.037(3) 0.027(2) 0.000(2) 0.010(2) -0.002(2)
C9 0.058(3) 0.044(3) 0.038(2) 0.006(3) 0.019(2) -0.001(2)
C10 0.091(5) 0.066(4) 0.055(3) -0.013(4) 0.027(3) 0.005(3)
C11 0.084(4) 0.049(3) 0.040(3) 0.006(3) 0.007(3) 0.005(2)
C12 0.084(5) 0.070(4) 0.046(3) 0.011(3) -0.015(3) 0.003(3)
C13 0.056(3) 0.065(4) 0.065(3) 0.007(3) -0.015(3) -0.005(3)
C14 0.053(3) 0.048(3) 0.051(3) 0.000(3) 0.002(3) -0.005(2)
C15 0.057(3) 0.063(4) 0.047(3) 0.004(3) 0.009(3) 0.006(2)
C16 0.046(3) 0.040(3) 0.041(2) 0.001(2) 0.010(2) -0.002(2)
C17 0.043(3) 0.035(3) 0.039(2) 0.000(2) -0.001(2) -0.007(2)
C18 0.053(3) 0.043(3) 0.038(2) 0.001(2) 0.004(2) 0.001(2)
C19 0.045(3) 0.039(3) 0.038(2) 0.004(2) 0.011(2) -0.002(2)
C20 0.042(3) 0.040(3) 0.035(2) 0.004(2) 0.011(2) 0.001(2)
C21 0.068(4) 0.045(3) 0.048(3) -0.006(3) 0.011(3) -0.002(3)
C22 0.079(4) 0.053(3) 0.043(3) -0.001(3) 0.013(3) -0.015(3)
C23 0.057(3) 0.063(3) 0.031(2) 0.003(3) 0.009(2) 0.001(3)
C24 0.071(4) 0.048(3) 0.040(3) 0.002(3) 0.012(3) 0.004(2)
C25 0.062(3) 0.043(3) 0.040(3) -0.003(3) 0.012(2) -0.003(2)

loop_
_atom_type_symbol
_atom_type_description
_atom_type_scat_dispersion_real
_atom_type_scat_dispersion_imag
_atom_type_scat_source
C C 0.0033 0.0016 'International Tables Vol C Tables 4.2.6.8 and 6.1.1.4'
H H 0.0000 0.0000 'International Tables Vol C Tables 4.2.6.8 and 6.1.1.4'
N N 0.0061 0.0033 'International Tables Vol C Tables 4.2.6.8 and 6.1.1.4'
O O 0.0106 0.0060 'International Tables Vol C Tables 4.2.6.8 and 6.1.1.4'
Br Br -0.2901 2.4595 'International Tables Vol C Tables 4.2.6.8 and 6.1.1.4'

loop_
_geom_angle_atom_site_label_1
_geom_angle_atom_site_label_2
_geom_angle_atom_site_label_3
_geom_angle
C2 O1 C1 117.2(4)
C11 O2 C10 117.7(4)
C5 N1 C6 109.1(4)
C5 N1 H1A 125.4
C6 N1 H1A 125.4
C15 N2 C14 108.3(4)
C15 N2 H2A 125.9
C14 N2 H2A 125.9
O1 C1 H1B 109.5
O1 C1 H1C 109.5
H1B C1 H1C 109.5
O1 C1 H1D 109.5
H1B C1 H1D 109.5
H1C C1 H1D 109.5
O1 C2 C9 124.5(4)
O1 C2 C3 114.6(5)
C9 C2 C3 120.8(5)
C4 C3 C2 121.6(5)
C4 C3 H3A 119.2
C2 C3 H3A 119.2
C3 C4 C5 118.0(5)
C3 C4 H4A 121.0
C5 C4 H4A 121.0
N1 C5 C4 131.1(5)
N1 C5 C8 107.2(4)
C4 C5 C8 121.8(5)
C7 C6 N1 110.4(4)
C7 C6 H6A 124.8
N1 C6 H6A 124.8
C6 C7 C8 106.3(4)
C6 C7 C19 129.0(4)
C8 C7 C19 124.7(4)
C9 C8 C5 119.2(4)
C9 C8 C7 133.8(4)
C5 C8 C7 107.0(4)
C2 C9 C8 118.6(4)
C2 C9 H9A 120.7
C8 C9 H9A 120.7
O2 C10 H10A 109.5
O2 C10 H10B 109.5
H10A C10 H10B 109.5
O2 C10 H10C 109.5
H10A C10 H10C 109.5
H10B C10 H10C 109.5
C18 C11 O2 124.8(5)
C18 C11 C12 121.5(5)
O2 C11 C12 113.7(5)
C13 C12 C11 122.0(5)
C13 C12 H12A 119.0
C11 C12 H12A 119.0
C12 C13 C14 116.8(5)
C12 C13 H13A 121.6
C14 C13 H13A 121.6
N2 C14 C17 107.9(4)
N2 C14 C13 129.8(5)
C17 C14 C13 122.3(5)
C16 C15 N2 110.6(4)
C16 C15 H15A 124.7
N2 C15 H15A 124.7
C15 C16 C17 106.1(4)
C15 C16 C19 127.7(4)
C17 C16 C19 126.2(4)
C14 C17 C18 119.1(4)
C14 C17 C16 107.1(4)
C18 C17 C16 133.8(4)
C11 C18 C17 118.3(5)
C11 C18 H18A 120.9
C17 C18 H18A 120.9
C7 C19 C16 112.5(3)
C7 C19 C20 113.3(3)
C16 C19 C20 110.4(3)
C7 C19 H19A 106.7
C16 C19 H19A 106.7
C20 C19 H19A 106.7
C25 C20 C21 117.5(4)
C25 C20 C19 122.1(4)
C21 C20 C19 120.3(4)
C22 C21 C20 121.2(5)
C22 C21 H21A 119.4
C20 C21 H21A 119.4
C23 C22 C21 119.5(4)
C23 C22 H22A 120.3
C21 C22 H22A 120.3
C24 C23 C22 120.8(4)
C24 C23 Br 120.8(4)
C22 C23 Br 118.4(4)
C23 C24 C25 119.3(4)
C23 C24 H24A 120.4
C25 C24 H24A 120.4
C20 C25 C24 121.7(4)
C20 C25 H25A 119.1
C24 C25 H25A 119.1

loop_
_geom_bond_atom_site_label_1
_geom_bond_atom_site_label_2
_geom_bond_distance
Br C23 1.903(4)
O1 C2 1.378(6)
O1 C1 1.421(6)
O2 C11 1.378(6)
O2 C10 1.406(6)
N1 C5 1.362(6)
N1 C6 1.364(5)
N1 H1A 0.8600
N2 C15 1.363(6)
N2 C14 1.383(6)
N2 H2A 0.8600
C1 H1B 0.9600
C1 H1C 0.9600
C1 H1D 0.9600
C2 C9 1.381(6)
C2 C3 1.404(7)
C3 C4 1.358(7)
C3 H3A 0.9300
C4 C5 1.390(6)
C4 H4A 0.9300
C5 C8 1.410(6)
C6 C7 1.354(6)
C6 H6A 0.9300
C7 C8 1.429(6)
C7 C19 1.503(6)
C8 C9 1.399(6)
C9 H9A 0.9300
C10 H10A 0.9600
C10 H10B 0.9600
C10 H10C 0.9600
C11 C18 1.371(6)
C11 C12 1.395(7)
C12 C13 1.361(7)
C12 H12A 0.9300
C13 C14 1.413(6)
C13 H13A 0.9300
C14 C17 1.391(6)
C15 C16 1.360(6)
C15 H15A 0.9300
C16 C17 1.439(6)
C16 C19 1.505(6)
C17 C18 1.413(6)
C18 H18A 0.9300
C19 C20 1.536(5)
C19 H19A 0.9800
C20 C25 1.378(6)
C20 C21 1.389(6)
C21 C22 1.382(6)
C21 H21A 0.9300
C22 C23 1.368(7)
C22 H22A 0.9300
C23 C24 1.364(6)
C24 C25 1.383(5)
C24 H24A 0.9300
C25 H25A 0.9300

loop_
_geom_hbond_atom_site_label_D
_geom_hbond_atom_site_label_H
_geom_hbond_atom_site_label_A
_geom_hbond_site_symmetry_A
_geom_hbond_distance_DH
_geom_hbond_distance_HA
_geom_hbond_distance_DA
_geom_hbond_angle_DHA
N2 H2A O1 1_655 0.86 2.35 2.973(5) 129
C1 H1D Cg1 2_655 0.96 2.78 3.646(3) 126
C24 H24A Cg2 2_555 0.93 2.74 3.608(4) 157

loop_
_geom_torsion_atom_site_label_1
_geom_torsion_atom_site_label_2
_geom_torsion_atom_site_label_3
_geom_torsion_atom_site_label_4
_geom_torsion
C1 O1 C2 C9 -9.9(7)
C1 O1 C2 C3 170.3(4)
O1 C2 C3 C4 177.7(4)
C9 C2 C3 C4 -2.1(7)
C2 C3 C4 C5 1.7(7)
C6 N1 C5 C4 177.6(5)
C6 N1 C5 C8 -1.7(5)
C3 C4 C5 N1 179.7(4)
C3 C4 C5 C8 -1.1(7)
C5 N1 C6 C7 1.1(5)
N1 C6 C7 C8 0.0(5)
N1 C6 C7 C19 179.5(4)
N1 C5 C8 C9 -179.8(4)
C4 C5 C8 C9 0.8(6)
N1 C5 C8 C7 1.6(4)
C4 C5 C8 C7 -177.7(4)
C6 C7 C8 C9 -179.2(4)
C19 C7 C8 C9 1.3(7)
C6 C7 C8 C5 -1.0(5)
C19 C7 C8 C5 179.5(4)
O1 C2 C9 C8 -178.0(4)
C3 C2 C9 C8 1.7(6)
C5 C8 C9 C2 -1.1(6)
C7 C8 C9 C2 176.9(4)
C10 O2 C11 C18 -13.1(7)
C10 O2 C11 C12 167.5(5)
C18 C11 C12 C13 0.3(8)
O2 C11 C12 C13 179.7(5)
C11 C12 C13 C14 0.0(8)
C15 N2 C14 C17 -1.1(5)
C15 N2 C14 C13 179.6(5)
C12 C13 C14 N2 179.3(5)
C12 C13 C14 C17 0.1(7)
C14 N2 C15 C16 0.7(6)
N2 C15 C16 C17 0.0(5)
N2 C15 C16 C19 -179.4(4)
N2 C14 C17 C18 -179.7(4)
C13 C14 C17 C18 -0.4(7)
N2 C14 C17 C16 1.1(5)
C13 C14 C17 C16 -179.5(4)
C15 C16 C17 C14 -0.7(5)
C19 C16 C17 C14 178.7(4)
C15 C16 C17 C18 -179.7(5)
C19 C16 C17 C18 -0.3(8)
O2 C11 C18 C17 -179.9(4)
C12 C11 C18 C17 -0.6(7)
C14 C17 C18 C11 0.6(6)
C16 C17 C18 C11 179.5(5)
C6 C7 C19 C16 25.3(6)
C8 C7 C19 C16 -155.3(4)
C6 C7 C19 C20 -100.9(5)
C8 C7 C19 C20 78.5(5)
C15 C16 C19 C7 -112.8(5)
C17 C16 C19 C7 67.9(5)
C15 C16 C19 C20 14.9(6)
C17 C16 C19 C20 -164.4(4)
C7 C19 C20 C25 38.6(6)
C16 C19 C20 C25 -88.6(5)
C7 C19 C20 C21 -146.0(4)
C16 C19 C20 C21 86.8(5)
C25 C20 C21 C22 0.6(7)
C19 C20 C21 C22 -175.0(4)
C20 C21 C22 C23 0.3(8)
C21 C22 C23 C24 -0.6(8)
C21 C22 C23 Br 178.8(4)
C22 C23 C24 C25 0.2(8)
Br C23 C24 C25 -179.2(4)
C21 C20 C25 C24 -1.0(7)
C19 C20 C25 C24 174.5(4)
C23 C24 C25 C20 0.7(7)

loop_
_cod_related_entry_id
_cod_related_entry_database
_cod_related_entry_code
1 ChemSpider 21125681
